data_1550760
loop_
_publ_author_name
'Liu, Siyuan'
'L\'egar\'e, Marc-Andr\'e'
'Hofmann, Alexander'
'Rempel, Anna'
'Hagspiel, Stephan'
'Braunschweig, Holger'

_publ_section_title
;
 Synthesis of Unsymmetrical B2E2 and B2E3 Heterocycles by Borylene
 Insertion into Boradichalcogeniranes
;
_journal_name_full 'Chemical Science'
_journal_paper_doi 10.1039/C9SC00657E
_journal_year 2019
_chemical_formula_moiety 'C30 H48 B2 N4 Se2'
_chemical_formula_sum 'C30 H48 B2 N4 Se2'
_chemical_formula_weight 644.26
_space_group_crystal_system triclinic
_space_group_IT_number 2
_space_group_name_Hall '-P 1'
_space_group_name_H-M_alt 'P -1'
_symmetry_space_group_name_Hall '-P 1'
_symmetry_space_group_name_H-M 'P -1'
_atom_sites_solution_hydrogens geom
_atom_sites_solution_primary iterative
_atom_sites_solution_secondary difmap
_audit_creation_method SHELXL-2016/6
_audit_update_record
;
2018-12-20 deposited with the CCDC.    2019-03-19 downloaded from the CCDC.
;
_cell_angle_alpha 107.0150(10)
_cell_angle_beta 93.8670(10)
_cell_angle_gamma 90.0350(10)
_cell_formula_units_Z 2
_cell_length_a 9.2253(4)
_cell_length_b 13.3449(5)
_cell_length_c 14.4581(6)
_cell_measurement_reflns_used 9817
_cell_measurement_temperature 100(2)
_cell_measurement_theta_max 27.48
_cell_measurement_theta_min 2.47
_cell_volume 1697.77(12)
_computing_cell_refinement 'Saint+ ver. V8.38A (Bruker AXS)'
_computing_data_collection 'APEX2 ver. 2014.9 (Bruker AXS)'
_computing_data_reduction 'Saint+ ver. V8.38A (Bruker AXS)'
_computing_molecular_graphics 'ShelXLe (Huebschle et all, 2011)'
_computing_publication_material 'SHELXL-2016/6 (Sheldrick, 2016)'
_computing_structure_refinement 'SHELXL-2016/6 (Sheldrick, 2016)'
_computing_structure_solution 'SHELXT (Sheldrick, 2014)'
_diffrn_ambient_temperature 100(2)
_diffrn_detector 'CCD area detector (Apex2)'
_diffrn_detector_area_resol_mean 8.333
_diffrn_measured_fraction_theta_full 0.999
_diffrn_measured_fraction_theta_max 0.999
_diffrn_measurement_device_type 'Bruker X8-APEX II'
_diffrn_measurement_method '\f and \w scans'
_diffrn_radiation_monochromator 'multi-layer mirror'
_diffrn_radiation_type MoK\a
_diffrn_radiation_wavelength 0.71073
_diffrn_reflns_av_R_equivalents 0.0246
_diffrn_reflns_av_unetI/netI 0.0178
_diffrn_reflns_Laue_measured_fraction_full 0.999
_diffrn_reflns_Laue_measured_fraction_max 0.999
_diffrn_reflns_limit_h_max 11
_diffrn_reflns_limit_h_min -11
_diffrn_reflns_limit_k_max 16
_diffrn_reflns_limit_k_min -16
_diffrn_reflns_limit_l_max 17
_diffrn_reflns_limit_l_min -17
_diffrn_reflns_number 33910
_diffrn_reflns_point_group_measured_fraction_full 0.999
_diffrn_reflns_point_group_measured_fraction_max 0.999
_diffrn_reflns_theta_full 25.242
_diffrn_reflns_theta_max 25.682
_diffrn_reflns_theta_min 1.829
_diffrn_source 'rotating-anode (Nonius FR-591)'
_exptl_absorpt_coefficient_mu 2.201
_exptl_absorpt_correction_T_max 0.4915
_exptl_absorpt_correction_T_min 0.3446
_exptl_absorpt_correction_type multi-scan
_exptl_absorpt_process_details 'SadAbs 2016/2 (Bruker AXS)'
_exptl_crystal_colour red
_exptl_crystal_density_diffrn 1.260
_exptl_crystal_description block
_exptl_crystal_F_000 668
_exptl_crystal_size_max 0.555
_exptl_crystal_size_mid 0.41
_exptl_crystal_size_min 0.242
_refine_diff_density_max 0.352
_refine_diff_density_min -0.226
_refine_diff_density_rms 0.043
_refine_ls_extinction_method none
_refine_ls_goodness_of_fit_ref 1.036
_refine_ls_hydrogen_treatment constr
_refine_ls_matrix_type full
_refine_ls_number_parameters 357
_refine_ls_number_reflns 6448
_refine_ls_number_restraints 0
_refine_ls_restrained_S_all 1.036
_refine_ls_R_factor_all 0.0202
_refine_ls_R_factor_gt 0.0186
_refine_ls_shift/su_max 0.004
_refine_ls_shift/su_mean 0.000
_refine_ls_structure_factor_coef Fsqd
_refine_ls_weighting_details 'w=1/[\s^2^(Fo^2^)+(0.0175P)^2^+0.9740P] where P=(Fo^2^+2Fc^2^)/3'
_refine_ls_weighting_scheme calc
_refine_ls_wR_factor_gt 0.0447
_refine_ls_wR_factor_ref 0.0455
_reflns_Friedel_coverage 0.000
_reflns_number_gt 6080
_reflns_number_total 6448
_reflns_threshold_expression 'I > 2\s(I)'
_cod_data_source_file c9sc00657e2.cif
_cod_data_source_block alho158_a_sq
_cod_database_code 1550760
_shelx_shelxl_version_number 2016/6
_shelx_space_group_comment
;
The symmetry employed for this shelxl refinement is uniquely defined
by the following loop, which should always be used as a source of
symmetry information in preference to the above space-group names.
They are only intended as comments.
;
_shelx_estimated_absorpt_t_min 0.375
_shelx_estimated_absorpt_t_max 0.618

loop_
_space_group_symop_operation_xyz
'x, y, z'
'-x, -y, -z'

loop_
_atom_site_label
_atom_site_type_symbol
_atom_site_fract_x
_atom_site_fract_y
_atom_site_fract_z
_atom_site_U_iso_or_equiv
_atom_site_adp_type
_atom_site_occupancy
_atom_site_site_symmetry_order
_atom_site_calc_flag
_atom_site_refinement_flags_posn
_atom_site_refinement_flags_adp
Se1 Se 0.55537(2) 0.54601(2) 0.85048(2) 0.01386(4) Uani 1 1 d . .
B1 B 0.70220(17) 0.64814(12) 0.81450(11) 0.0131(3) Uani 1 1 d . .
Se2 Se 0.69994(2) 0.55770(2) 0.66749(2) 0.01373(4) Uani 1 1 d . .
B2 B 0.63282(17) 0.44356(12) 0.72800(11) 0.0128(3) Uani 1 1 d . .
C1_1 C 0.64608(15) 0.76690(11) 0.82610(10) 0.0160(3) Uani 1 1 d . .
C2_1 C 0.49330(16) 0.76743(12) 0.77683(11) 0.0213(3) Uani 1 1 d . .
H2A_1 H 0.465137 0.839889 0.783635 0.032 Uiso 1 1 calc R U
H2B_1 H 0.423766 0.734111 0.807572 0.032 Uiso 1 1 calc R U
H2C_1 H 0.493575 0.728610 0.707878 0.032 Uiso 1 1 calc R U
C3_1 C 0.64007(18) 0.83049(12) 0.93309(11) 0.0221(3) Uani 1 1 d . .
H3A_1 H 0.608109 0.901602 0.937271 0.033 Uiso 1 1 calc R U
H3B_1 H 0.736867 0.833889 0.966382 0.033 Uiso 1 1 calc R U
H3C_1 H 0.571396 0.796534 0.963869 0.033 Uiso 1 1 calc R U
C4_1 C 0.75076(17) 0.82477(11) 0.77954(11) 0.0202(3) Uani 1 1 d . .
H4A_1 H 0.714486 0.894978 0.784281 0.030 Uiso 1 1 calc R U
H4B_1 H 0.757033 0.785428 0.711162 0.030 Uiso 1 1 calc R U
H4C_1 H 0.847362 0.830719 0.813567 0.030 Uiso 1 1 calc R U
C1_2 C 0.86151(15) 0.64277(10) 0.87164(10) 0.0137(3) Uani 1 1 d . .
N1_2 N 0.99553(13) 0.63828(9) 0.83701(8) 0.0155(2) Uani 1 1 d . .
C2_2 C 1.10193(16) 0.62785(11) 0.90509(11) 0.0189(3) Uani 1 1 d . .
H2_2 H 1.203240 0.621867 0.897112 0.023 Uiso 1 1 calc R U
N2_2 N 0.88870(13) 0.63776(9) 0.96399(8) 0.0159(2) Uani 1 1 d . .
C3_2 C 1.03543(16) 0.62776(12) 0.98455(11) 0.0197(3) Uani 1 1 d . .
H3_2 H 1.080522 0.621926 1.043740 0.024 Uiso 1 1 calc R U
C4_2 C 1.03322(17) 0.64121(13) 0.74097(11) 0.0211(3) Uani 1 1 d . .
H4A_2 H 1.137103 0.657805 0.743050 0.032 Uiso 1 1 calc R U
H4B_2 H 0.976569 0.695045 0.722044 0.032 Uiso 1 1 calc R U
H4C_2 H 1.011184 0.572727 0.693581 0.032 Uiso 1 1 calc R U
C5_2 C 0.78616(17) 0.64284(13) 1.03857(11) 0.0230(3) Uani 1 1 d . .
H5A_2 H 0.840251 0.651219 1.101168 0.034 Uiso 1 1 calc R U
H5B_2 H 0.727275 0.577999 1.020845 0.034 Uiso 1 1 calc R U
H5C_2 H 0.722546 0.702685 1.043458 0.034 Uiso 1 1 calc R U
N1_3 N 0.89376(13) 0.37558(10) 0.78620(9) 0.0184(3) Uani 1 1 d . .
C1_3 C 0.78082(15) 0.39713(11) 0.75921(10) 0.0140(3) Uani 1 1 d . .
C1_4 C 0.51358(14) 0.36283(11) 0.65903(9) 0.0119(3) Uani 1 1 d . .
N1_4 N 0.53190(12) 0.26266(9) 0.61746(8) 0.0116(2) Uani 1 1 d . .
C2_4 C 0.35756(15) 0.38978(11) 0.63246(10) 0.0150(3) Uani 1 1 d . .
C3_4 C 0.31507(15) 0.29792(11) 0.54144(11) 0.0185(3) Uani 1 1 d . .
H3A_4 H 0.209725 0.281616 0.537467 0.022 Uiso 1 1 calc R U
H3AB_4 H 0.337756 0.316033 0.482238 0.022 Uiso 1 1 calc R U
C4_4 C 0.40269(15) 0.20450(11) 0.55067(10) 0.0155(3) Uani 1 1 d . .
C5_4 C 0.26436(15) 0.39021(12) 0.71788(11) 0.0188(3) Uani 1 1 d . .
H5A_4 H 0.161096 0.389664 0.696740 0.028 Uiso 1 1 calc R U
H5B_4 H 0.287921 0.453342 0.772007 0.028 Uiso 1 1 calc R U
H5C_4 H 0.285149 0.327908 0.738882 0.028 Uiso 1 1 calc R U
C6_4 C 0.33848(16) 0.49376(11) 0.60983(11) 0.0188(3) Uani 1 1 d . .
H6A_4 H 0.236453 0.500823 0.589482 0.028 Uiso 1 1 calc R U
H6B_4 H 0.399686 0.495775 0.557549 0.028 Uiso 1 1 calc R U
H6C_4 H 0.367038 0.551563 0.667916 0.028 Uiso 1 1 calc R U
C7_4 C 0.45080(16) 0.13697(12) 0.45403(10) 0.0191(3) Uani 1 1 d . .
H7A_4 H 0.366275 0.099455 0.414211 0.029 Uiso 1 1 calc R U
H7B_4 H 0.521562 0.086277 0.465235 0.029 Uiso 1 1 calc R U
H7C_4 H 0.495605 0.181614 0.420304 0.029 Uiso 1 1 calc R U
C8_4 C 0.32511(16) 0.13283(12) 0.59809(11) 0.0209(3) Uani 1 1 d . .
H8A_4 H 0.246856 0.093188 0.552986 0.031 Uiso 1 1 calc R U
H8B_4 H 0.284070 0.175411 0.657402 0.031 Uiso 1 1 calc R U
H8C_4 H 0.394756 0.084042 0.614229 0.031 Uiso 1 1 calc R U
C1_5 C 0.65915(14) 0.20382(10) 0.63428(10) 0.0129(3) Uani 1 1 d . .
C2_5 C 0.76990(15) 0.18932(11) 0.56985(10) 0.0156(3) Uani 1 1 d . .
C3_5 C 0.88674(16) 0.12837(12) 0.58516(11) 0.0205(3) Uani 1 1 d . .
H3_5 H 0.963032 0.116457 0.542490 0.025 Uiso 1 1 calc R U
C4_5 C 0.89368(17) 0.08493(12) 0.66123(11) 0.0232(3) Uani 1 1 d . .
H4_5 H 0.973348 0.042626 0.669665 0.028 Uiso 1 1 calc R U
C5_5 C 0.78483(16) 0.10299(11) 0.72503(11) 0.0200(3) Uani 1 1 d . .
H5_5 H 0.791635 0.073749 0.777659 0.024 Uiso 1 1 calc R U
C6_5 C 0.66539(15) 0.16322(11) 0.71367(10) 0.0151(3) Uani 1 1 d . .
C7_5 C 0.77488(15) 0.24229(11) 0.48980(10) 0.0164(3) Uani 1 1 d . .
H7_5 H 0.679264 0.275940 0.483839 0.020 Uiso 1 1 calc R U
C8_5 C 0.89419(16) 0.32810(12) 0.51604(11) 0.0219(3) Uani 1 1 d . .
H8A_5 H 0.896484 0.361163 0.463886 0.033 Uiso 1 1 calc R U
H8B_5 H 0.988503 0.296931 0.524419 0.033 Uiso 1 1 calc R U
H8C_5 H 0.873797 0.381014 0.576555 0.033 Uiso 1 1 calc R U
C9_5 C 0.80098(17) 0.16384(13) 0.39101(11) 0.0233(3) Uani 1 1 d . .
H9A_5 H 0.787715 0.198732 0.340166 0.035 Uiso 1 1 calc R U
H9B_5 H 0.731599 0.104829 0.377450 0.035 Uiso 1 1 calc R U
H9C_5 H 0.900256 0.137977 0.392470 0.035 Uiso 1 1 calc R U
C10_5 C 0.55489(16) 0.18691(11) 0.79104(10) 0.0164(3) Uani 1 1 d . .
H10_5 H 0.471234 0.223064 0.767936 0.020 Uiso 1 1 calc R U
C11_5 C 0.62138(17) 0.26066(12) 0.88716(10) 0.0199(3) Uani 1 1 d . .
H11A_5 H 0.549354 0.273549 0.935918 0.030 Uiso 1 1 calc R U
H11B_5 H 0.650448 0.327253 0.877357 0.030 Uiso 1 1 calc R U
H11C_5 H 0.706761 0.228212 0.909524 0.030 Uiso 1 1 calc R U
C12_5 C 0.49607(18) 0.08682(12) 0.80855(11) 0.0242(3) Uani 1 1 d . .
H12A_5 H 0.413456 0.104053 0.849179 0.036 Uiso 1 1 calc R U
H12B_5 H 0.572795 0.056296 0.841379 0.036 Uiso 1 1 calc R U
H12C_5 H 0.464431 0.036238 0.746262 0.036 Uiso 1 1 calc R U

loop_
_atom_site_aniso_label
_atom_site_aniso_U_11
_atom_site_aniso_U_22
_atom_site_aniso_U_33
_atom_site_aniso_U_23
_atom_site_aniso_U_13
_atom_site_aniso_U_12
Se1 0.01702(8) 0.01278(7) 0.01118(7) 0.00222(5) 0.00266(5) -0.00153(5)
B1 0.0163(8) 0.0130(8) 0.0099(7) 0.0028(6) 0.0018(6) -0.0015(6)
Se2 0.01834(8) 0.01339(7) 0.00963(7) 0.00371(5) 0.00074(5) -0.00089(5)
B2 0.0149(7) 0.0120(7) 0.0116(7) 0.0036(6) 0.0010(6) -0.0006(6)
C1_1 0.0187(7) 0.0130(7) 0.0159(7) 0.0035(6) 0.0016(6) 0.0002(5)
C2_1 0.0208(8) 0.0164(7) 0.0274(8) 0.0077(6) -0.0003(6) 0.0031(6)
C3_1 0.0301(8) 0.0154(7) 0.0194(8) 0.0021(6) 0.0054(6) 0.0026(6)
C4_1 0.0244(8) 0.0140(7) 0.0241(8) 0.0079(6) 0.0040(6) 0.0013(6)
C1_2 0.0186(7) 0.0097(6) 0.0121(6) 0.0018(5) 0.0013(5) -0.0005(5)
N1_2 0.0168(6) 0.0146(6) 0.0143(6) 0.0032(5) 0.0013(5) 0.0001(5)
C2_2 0.0165(7) 0.0183(7) 0.0206(7) 0.0043(6) -0.0026(6) -0.0004(6)
N2_2 0.0185(6) 0.0171(6) 0.0122(6) 0.0046(5) -0.0002(5) -0.0014(5)
C3_2 0.0208(8) 0.0195(7) 0.0181(7) 0.0060(6) -0.0052(6) -0.0002(6)
C4_2 0.0195(7) 0.0284(8) 0.0168(7) 0.0077(6) 0.0054(6) 0.0007(6)
C5_2 0.0251(8) 0.0320(9) 0.0129(7) 0.0080(6) 0.0028(6) -0.0022(7)
N1_3 0.0167(6) 0.0214(7) 0.0174(6) 0.0066(5) -0.0019(5) -0.0014(5)
C1_3 0.0183(7) 0.0129(7) 0.0102(6) 0.0028(5) 0.0009(5) -0.0038(5)
C1_4 0.0126(7) 0.0149(7) 0.0091(6) 0.0047(5) 0.0026(5) 0.0012(5)
N1_4 0.0095(5) 0.0129(6) 0.0116(5) 0.0024(4) 0.0003(4) -0.0002(4)
C2_4 0.0115(7) 0.0160(7) 0.0155(7) 0.0019(6) -0.0001(5) 0.0032(5)
C3_4 0.0138(7) 0.0197(8) 0.0183(7) 0.0009(6) -0.0035(6) 0.0022(6)
C4_4 0.0109(6) 0.0167(7) 0.0155(7) 0.0004(6) -0.0028(5) -0.0013(5)
C5_4 0.0135(7) 0.0199(8) 0.0215(7) 0.0032(6) 0.0037(6) 0.0026(6)
C6_4 0.0172(7) 0.0190(8) 0.0191(7) 0.0044(6) -0.0009(6) 0.0059(6)
C7_4 0.0170(7) 0.0189(7) 0.0167(7) -0.0014(6) -0.0019(6) -0.0003(6)
C8_4 0.0175(7) 0.0195(8) 0.0230(8) 0.0023(6) -0.0003(6) -0.0053(6)
C1_5 0.0119(6) 0.0098(6) 0.0150(7) 0.0011(5) -0.0014(5) 0.0000(5)
C2_5 0.0144(7) 0.0153(7) 0.0145(7) 0.0008(6) -0.0002(5) 0.0009(5)
C3_5 0.0166(7) 0.0236(8) 0.0204(7) 0.0047(6) 0.0037(6) 0.0065(6)
C4_5 0.0217(8) 0.0210(8) 0.0273(8) 0.0079(7) 0.0000(6) 0.0098(6)
C5_5 0.0235(8) 0.0164(7) 0.0214(8) 0.0082(6) -0.0010(6) 0.0028(6)
C6_5 0.0171(7) 0.0102(7) 0.0165(7) 0.0021(5) -0.0007(5) -0.0015(5)
C7_5 0.0126(7) 0.0206(7) 0.0160(7) 0.0048(6) 0.0026(5) 0.0039(6)
C8_5 0.0164(7) 0.0261(8) 0.0239(8) 0.0078(7) 0.0047(6) 0.0006(6)
C9_5 0.0239(8) 0.0277(9) 0.0172(7) 0.0043(6) 0.0050(6) 0.0028(6)
C10_5 0.0174(7) 0.0148(7) 0.0179(7) 0.0061(6) 0.0015(6) 0.0002(6)
C11_5 0.0238(8) 0.0196(8) 0.0161(7) 0.0048(6) 0.0031(6) -0.0025(6)
C12_5 0.0311(9) 0.0198(8) 0.0225(8) 0.0068(6) 0.0052(6) -0.0054(6)

loop_
_atom_type_symbol
_atom_type_description
_atom_type_scat_dispersion_real
_atom_type_scat_dispersion_imag
_atom_type_scat_source
C C 0.0033 0.0016 'International Tables Vol C Tables 4.2.6.8 and 6.1.1.4'
H H 0.0000 0.0000 'International Tables Vol C Tables 4.2.6.8 and 6.1.1.4'
B B 0.0013 0.0007 'International Tables Vol C Tables 4.2.6.8 and 6.1.1.4'
N N 0.0061 0.0033 'International Tables Vol C Tables 4.2.6.8 and 6.1.1.4'
Se Se -0.0929 2.2259 'International Tables Vol C Tables 4.2.6.8 and 6.1.1.4'

loop_
_exptl_crystal_face_index_h
_exptl_crystal_face_index_k
_exptl_crystal_face_index_l
_exptl_crystal_face_perp_dist
1.00 -1.00 -2.00 0.2430
-2.00 2.00 1.00 0.0720
1.00 -2.00 0.00 0.1950
-1.00 2.00 -1.00 0.1660
1.00 2.00 -1.00 0.1600
2.00 1.00 -2.00 0.2630
-1.00 -1.00 2.00 0.0620
1.00 1.00 -2.00 0.2380
0.00 1.00 -2.00 0.1830
0.00 -1.00 2.00 0.1130
-1.00 -1.00 -2.00 0.1310
1.00 1.00 2.00 0.1500
0.00 -2.00 -1.00 0.1210
0.00 2.00 1.00 0.1090

loop_
_geom_angle_atom_site_label_1
_geom_angle_atom_site_label_2
_geom_angle_atom_site_label_3
_geom_angle
B2 Se1 B1 80.64(6)
C1_1 B1 C1_2 114.23(11)
C1_1 B1 Se2 111.92(9)
C1_2 B1 Se2 110.84(9)
C1_1 B1 Se1 115.97(10)
C1_2 B1 Se1 108.35(9)
Se2 B1 Se1 93.73(6)
B2 Se2 B1 80.38(6)
C1_3 B2 C1_4 117.88(12)
C1_3 B2 Se1 108.17(9)
C1_4 B2 Se1 115.14(10)
C1_3 B2 Se2 103.85(9)
C1_4 B2 Se2 112.93(9)
Se1 B2 Se2 96.21(6)
C3_1 C1_1 C2_1 107.23(12)
C3_1 C1_1 C4_1 107.86(12)
C2_1 C1_1 C4_1 107.98(12)
C3_1 C1_1 B1 111.74(11)
C2_1 C1_1 B1 112.10(12)
C4_1 C1_1 B1 109.76(11)
C1_1 C2_1 H2A_1 109.5
C1_1 C2_1 H2B_1 109.5
H2A_1 C2_1 H2B_1 109.5
C1_1 C2_1 H2C_1 109.5
H2A_1 C2_1 H2C_1 109.5
H2B_1 C2_1 H2C_1 109.5
C1_1 C3_1 H3A_1 109.5
C1_1 C3_1 H3B_1 109.5
H3A_1 C3_1 H3B_1 109.5
C1_1 C3_1 H3C_1 109.5
H3A_1 C3_1 H3C_1 109.5
H3B_1 C3_1 H3C_1 109.5
C1_1 C4_1 H4A_1 109.5
C1_1 C4_1 H4B_1 109.5
H4A_1 C4_1 H4B_1 109.5
C1_1 C4_1 H4C_1 109.5
H4A_1 C4_1 H4C_1 109.5
H4B_1 C4_1 H4C_1 109.5
N1_2 C1_2 N2_2 103.85(12)
N1_2 C1_2 B1 128.40(12)
N2_2 C1_2 B1 127.71(12)
C1_2 N1_2 C2_2 111.17(12)
C1_2 N1_2 C4_2 128.18(12)
C2_2 N1_2 C4_2 120.64(12)
C3_2 C2_2 N1_2 107.03(13)
C3_2 C2_2 H2_2 126.5
N1_2 C2_2 H2_2 126.5
C1_2 N2_2 C3_2 111.06(12)
C1_2 N2_2 C5_2 128.99(12)
C3_2 N2_2 C5_2 119.94(12)
C2_2 C3_2 N2_2 106.86(13)
C2_2 C3_2 H3_2 126.6
N2_2 C3_2 H3_2 126.6
N1_2 C4_2 H4A_2 109.5
N1_2 C4_2 H4B_2 109.5
H4A_2 C4_2 H4B_2 109.5
N1_2 C4_2 H4C_2 109.5
H4A_2 C4_2 H4C_2 109.5
H4B_2 C4_2 H4C_2 109.5
N2_2 C5_2 H5A_2 109.5
N2_2 C5_2 H5B_2 109.5
H5A_2 C5_2 H5B_2 109.5
N2_2 C5_2 H5C_2 109.5
H5A_2 C5_2 H5C_2 109.5
H5B_2 C5_2 H5C_2 109.5
N1_3 C1_3 B2 171.93(14)
N1_4 C1_4 C2_4 108.40(11)
N1_4 C1_4 B2 126.00(12)
C2_4 C1_4 B2 125.59(12)
C1_4 N1_4 C1_5 125.27(11)
C1_4 N1_4 C4_4 115.38(11)
C1_5 N1_4 C4_4 119.26(11)
C6_4 C2_4 C1_4 116.22(12)
C6_4 C2_4 C3_4 110.14(12)
C1_4 C2_4 C3_4 101.98(11)
C6_4 C2_4 C5_4 108.49(11)
C1_4 C2_4 C5_4 107.96(11)
C3_4 C2_4 C5_4 111.99(12)
C4_4 C3_4 C2_4 106.86(11)
C4_4 C3_4 H3A_4 110.3
C2_4 C3_4 H3A_4 110.3
C4_4 C3_4 H3AB_4 110.3
C2_4 C3_4 H3AB_4 110.3
H3A_4 C3_4 H3AB_4 108.6
C7_4 C4_4 C3_4 112.79(12)
C7_4 C4_4 C8_4 107.82(12)
C3_4 C4_4 C8_4 114.40(12)
C7_4 C4_4 N1_4 111.72(11)
C3_4 C4_4 N1_4 99.46(10)
C8_4 C4_4 N1_4 110.55(11)
C2_4 C5_4 H5A_4 109.5
C2_4 C5_4 H5B_4 109.5
H5A_4 C5_4 H5B_4 109.5
C2_4 C5_4 H5C_4 109.5
H5A_4 C5_4 H5C_4 109.5
H5B_4 C5_4 H5C_4 109.5
C2_4 C6_4 H6A_4 109.5
C2_4 C6_4 H6B_4 109.5
H6A_4 C6_4 H6B_4 109.5
C2_4 C6_4 H6C_4 109.5
H6A_4 C6_4 H6C_4 109.5
H6B_4 C6_4 H6C_4 109.5
C4_4 C7_4 H7A_4 109.5
C4_4 C7_4 H7B_4 109.5
H7A_4 C7_4 H7B_4 109.5
C4_4 C7_4 H7C_4 109.5
H7A_4 C7_4 H7C_4 109.5
H7B_4 C7_4 H7C_4 109.5
C4_4 C8_4 H8A_4 109.5
C4_4 C8_4 H8B_4 109.5
H8A_4 C8_4 H8B_4 109.5
C4_4 C8_4 H8C_4 109.5
H8A_4 C8_4 H8C_4 109.5
H8B_4 C8_4 H8C_4 109.5
C6_5 C1_5 C2_5 122.65(13)
C6_5 C1_5 N1_4 118.69(12)
C2_5 C1_5 N1_4 118.65(12)
C3_5 C2_5 C1_5 117.23(13)
C3_5 C2_5 C7_5 118.63(13)
C1_5 C2_5 C7_5 123.98(12)
C4_5 C3_5 C2_5 121.30(14)
C4_5 C3_5 H3_5 119.3
C2_5 C3_5 H3_5 119.3
C3_5 C4_5 C5_5 120.11(14)
C3_5 C4_5 H4_5 119.9
C5_5 C4_5 H4_5 119.9
C4_5 C5_5 C6_5 121.31(14)
C4_5 C5_5 H5_5 119.3
C6_5 C5_5 H5_5 119.3
C5_5 C6_5 C1_5 117.34(13)
C5_5 C6_5 C10_5 118.55(13)
C1_5 C6_5 C10_5 123.99(13)
C2_5 C7_5 C8_5 110.37(12)
C2_5 C7_5 C9_5 112.24(12)
C8_5 C7_5 C9_5 109.31(12)
C2_5 C7_5 H7_5 108.3
C8_5 C7_5 H7_5 108.3
C9_5 C7_5 H7_5 108.3
C7_5 C8_5 H8A_5 109.5
C7_5 C8_5 H8B_5 109.5
H8A_5 C8_5 H8B_5 109.5
C7_5 C8_5 H8C_5 109.5
H8A_5 C8_5 H8C_5 109.5
H8B_5 C8_5 H8C_5 109.5
C7_5 C9_5 H9A_5 109.5
C7_5 C9_5 H9B_5 109.5
H9A_5 C9_5 H9B_5 109.5
C7_5 C9_5 H9C_5 109.5
H9A_5 C9_5 H9C_5 109.5
H9B_5 C9_5 H9C_5 109.5
C6_5 C10_5 C12_5 112.16(12)
C6_5 C10_5 C11_5 110.94(12)
C12_5 C10_5 C11_5 109.41(12)
C6_5 C10_5 H10_5 108.1
C12_5 C10_5 H10_5 108.1
C11_5 C10_5 H10_5 108.1
C10_5 C11_5 H11A_5 109.5
C10_5 C11_5 H11B_5 109.5
H11A_5 C11_5 H11B_5 109.5
C10_5 C11_5 H11C_5 109.5
H11A_5 C11_5 H11C_5 109.5
H11B_5 C11_5 H11C_5 109.5
C10_5 C12_5 H12A_5 109.5
C10_5 C12_5 H12B_5 109.5
H12A_5 C12_5 H12B_5 109.5
C10_5 C12_5 H12C_5 109.5
H12A_5 C12_5 H12C_5 109.5
H12B_5 C12_5 H12C_5 109.5

loop_
_geom_bond_atom_site_label_1
_geom_bond_atom_site_label_2
_geom_bond_distance
Se1 B2 2.0665(15)
Se1 B1 2.1144(16)
B1 C1_1 1.632(2)
B1 C1_2 1.649(2)
B1 Se2 2.1136(15)
Se2 B2 2.0786(15)
B2 C1_3 1.592(2)
B2 C1_4 1.608(2)
C1_1 C3_1 1.536(2)
C1_1 C2_1 1.537(2)
C1_1 C4_1 1.540(2)
C2_1 H2A_1 0.9800
C2_1 H2B_1 0.9800
C2_1 H2C_1 0.9800
C3_1 H3A_1 0.9800
C3_1 H3B_1 0.9800
C3_1 H3C_1 0.9800
C4_1 H4A_1 0.9800
C4_1 H4B_1 0.9800
C4_1 H4C_1 0.9800
C1_2 N1_2 1.3598(18)
C1_2 N2_2 1.3628(18)
N1_2 C2_2 1.3790(18)
N1_2 C4_2 1.4654(18)
C2_2 C3_2 1.339(2)
C2_2 H2_2 0.9500
N2_2 C3_2 1.3812(19)
N2_2 C5_2 1.4686(19)
C3_2 H3_2 0.9500
C4_2 H4A_2 0.9800
C4_2 H4B_2 0.9800
C4_2 H4C_2 0.9800
C5_2 H5A_2 0.9800
C5_2 H5B_2 0.9800
C5_2 H5C_2 0.9800
N1_3 C1_3 1.1540(19)
C1_4 N1_4 1.3117(18)
C1_4 C2_4 1.5347(18)
N1_4 C1_5 1.4587(17)
N1_4 C4_4 1.5365(16)
C2_4 C6_4 1.524(2)
C2_4 C3_4 1.5407(19)
C2_4 C5_4 1.550(2)
C3_4 C4_4 1.520(2)
C3_4 H3A_4 0.9900
C3_4 H3AB_4 0.9900
C4_4 C7_4 1.5194(19)
C4_4 C8_4 1.532(2)
C5_4 H5A_4 0.9800
C5_4 H5B_4 0.9800
C5_4 H5C_4 0.9800
C6_4 H6A_4 0.9800
C6_4 H6B_4 0.9800
C6_4 H6C_4 0.9800
C7_4 H7A_4 0.9800
C7_4 H7B_4 0.9800
C7_4 H7C_4 0.9800
C8_4 H8A_4 0.9800
C8_4 H8B_4 0.9800
C8_4 H8C_4 0.9800
C1_5 C6_5 1.403(2)
C1_5 C2_5 1.404(2)
C2_5 C3_5 1.395(2)
C2_5 C7_5 1.526(2)
C3_5 C4_5 1.383(2)
C3_5 H3_5 0.9500
C4_5 C5_5 1.383(2)
C4_5 H4_5 0.9500
C5_5 C6_5 1.393(2)
C5_5 H5_5 0.9500
C6_5 C10_5 1.529(2)
C7_5 C8_5 1.534(2)
C7_5 C9_5 1.538(2)
C7_5 H7_5 1.0000
C8_5 H8A_5 0.9800
C8_5 H8B_5 0.9800
C8_5 H8C_5 0.9800
C9_5 H9A_5 0.9800
C9_5 H9B_5 0.9800
C9_5 H9C_5 0.9800
C10_5 C12_5 1.536(2)
C10_5 C11_5 1.536(2)
C10_5 H10_5 1.0000
C11_5 H11A_5 0.9800
C11_5 H11B_5 0.9800
C11_5 H11C_5 0.9800
C12_5 H12A_5 0.9800
C12_5 H12B_5 0.9800
C12_5 H12C_5 0.9800

loop_
_geom_torsion_atom_site_label_1
_geom_torsion_atom_site_label_2
_geom_torsion_atom_site_label_3
_geom_torsion_atom_site_label_4
_geom_torsion
C1_2 B1 C1_1 C3_1 -56.08(16)
Se2 B1 C1_1 C3_1 176.93(10)
Se1 B1 C1_1 C3_1 71.02(14)
C1_2 B1 C1_1 C2_1 -176.48(12)
Se2 B1 C1_1 C2_1 56.53(14)
Se1 B1 C1_1 C2_1 -49.37(14)
C1_2 B1 C1_1 C4_1 63.53(15)
Se2 B1 C1_1 C4_1 -63.46(13)
Se1 B1 C1_1 C4_1 -169.37(10)
C1_1 B1 C1_2 N1_2 -91.84(17)
Se2 B1 C1_2 N1_2 35.71(17)
Se1 B1 C1_2 N1_2 137.23(12)
C1_1 B1 C1_2 N2_2 90.92(16)
Se2 B1 C1_2 N2_2 -141.54(12)
Se1 B1 C1_2 N2_2 -40.02(17)
N2_2 C1_2 N1_2 C2_2 1.63(15)
B1 C1_2 N1_2 C2_2 -176.12(13)
N2_2 C1_2 N1_2 C4_2 -179.60(13)
B1 C1_2 N1_2 C4_2 2.6(2)
C1_2 N1_2 C2_2 C3_2 -1.19(17)
C4_2 N1_2 C2_2 C3_2 179.94(13)
N1_2 C1_2 N2_2 C3_2 -1.49(15)
B1 C1_2 N2_2 C3_2 176.28(13)
N1_2 C1_2 N2_2 C5_2 177.72(13)
B1 C1_2 N2_2 C5_2 -4.5(2)
N1_2 C2_2 C3_2 N2_2 0.22(16)
C1_2 N2_2 C3_2 C2_2 0.82(17)
C5_2 N2_2 C3_2 C2_2 -178.47(13)
C1_3 B2 C1_4 N1_4 -7.4(2)
Se1 B2 C1_4 N1_4 -137.03(12)
Se2 B2 C1_4 N1_4 113.81(13)
C1_3 B2 C1_4 C2_4 171.24(12)
Se1 B2 C1_4 C2_4 41.59(16)
Se2 B2 C1_4 C2_4 -67.57(15)
C2_4 C1_4 N1_4 C1_5 -172.13(12)
B2 C1_4 N1_4 C1_5 6.7(2)
C2_4 C1_4 N1_4 C4_4 4.29(15)
B2 C1_4 N1_4 C4_4 -176.89(12)
N1_4 C1_4 C2_4 C6_4 -139.67(12)
B2 C1_4 C2_4 C6_4 41.50(18)
N1_4 C1_4 C2_4 C3_4 -19.88(14)
B2 C1_4 C2_4 C3_4 161.30(12)
N1_4 C1_4 C2_4 C5_4 98.23(13)
B2 C1_4 C2_4 C5_4 -80.59(16)
C6_4 C2_4 C3_4 C4_4 152.15(12)
C1_4 C2_4 C3_4 C4_4 28.16(14)
C5_4 C2_4 C3_4 C4_4 -87.03(14)
C2_4 C3_4 C4_4 C7_4 -143.52(12)
C2_4 C3_4 C4_4 C8_4 92.76(14)
C2_4 C3_4 C4_4 N1_4 -25.03(14)
C1_4 N1_4 C4_4 C7_4 132.62(13)
C1_5 N1_4 C4_4 C7_4 -50.73(16)
C1_4 N1_4 C4_4 C3_4 13.34(15)
C1_5 N1_4 C4_4 C3_4 -170.01(11)
C1_4 N1_4 C4_4 C8_4 -107.31(14)
C1_5 N1_4 C4_4 C8_4 69.34(15)
C1_4 N1_4 C1_5 C6_5 84.65(17)
C4_4 N1_4 C1_5 C6_5 -91.65(15)
C1_4 N1_4 C1_5 C2_5 -95.90(16)
C4_4 N1_4 C1_5 C2_5 87.80(15)
C6_5 C1_5 C2_5 C3_5 2.5(2)
N1_4 C1_5 C2_5 C3_5 -176.93(12)
C6_5 C1_5 C2_5 C7_5 -172.89(13)
N1_4 C1_5 C2_5 C7_5 7.7(2)
C1_5 C2_5 C3_5 C4_5 -0.6(2)
C7_5 C2_5 C3_5 C4_5 175.03(14)
C2_5 C3_5 C4_5 C5_5 -1.1(2)
C3_5 C4_5 C5_5 C6_5 1.1(2)
C4_5 C5_5 C6_5 C1_5 0.7(2)
C4_5 C5_5 C6_5 C10_5 -175.47(14)
C2_5 C1_5 C6_5 C5_5 -2.5(2)
N1_4 C1_5 C6_5 C5_5 176.88(12)
C2_5 C1_5 C6_5 C10_5 173.40(13)
N1_4 C1_5 C6_5 C10_5 -7.2(2)
C3_5 C2_5 C7_5 C8_5 -67.72(17)
C1_5 C2_5 C7_5 C8_5 107.60(15)
C3_5 C2_5 C7_5 C9_5 54.47(17)
C1_5 C2_5 C7_5 C9_5 -130.20(14)
C5_5 C6_5 C10_5 C12_5 -54.35(18)
C1_5 C6_5 C10_5 C12_5 129.75(14)
C5_5 C6_5 C10_5 C11_5 68.35(16)
C1_5 C6_5 C10_5 C11_5 -107.55(15)
